data_7035794
loop_
_publ_author_name
'Chernyshev, Alexander N.'
'Chernysheva, Maria V.'
'Hirva, Pipsa'
'Kukushkin, Vadim Yu'
'Haukka, Matti'

_publ_section_title
;
 Weak aurophilic interactions in a series of Au(iii) double salts.
;
_journal_issue 32
_journal_name_full 'Dalton transactions (Cambridge, England : 2003)'
_journal_page_first 14523
_journal_page_last 14531
_journal_paper_doi 10.1039/c4dt03167a
_journal_volume 44
_journal_year 2015
_chemical_formula_moiety 'C10 H9 Au Br2 N3, Au Br4'
_chemical_formula_sum 'C10 H9 Au2 Br6 N3'
_chemical_formula_weight 1044.59
_chemical_name_systematic
;
 ?
;
_space_group_crystal_system orthorhombic
_space_group_IT_number 62
_space_group_name_Hall '-P 2ac 2n'
_space_group_name_H-M_alt 'P n m a'
_symmetry_space_group_name_Hall '-P 2ac 2n'
_symmetry_space_group_name_H-M 'P n m a'
_atom_sites_solution_hydrogens geom
_audit_creation_method SHELXL-2014
_audit_update_record
;
2015-06-18 deposited with the CCDC.
2015-07-14 downloaded from the CCDC.
;
_cell_angle_alpha 90
_cell_angle_beta 90
_cell_angle_gamma 90
_cell_formula_units_Z 4
_cell_length_a 12.7415(2)
_cell_length_b 15.3365(3)
_cell_length_c 9.38167(15)
_cell_measurement_reflns_used 2931
_cell_measurement_temperature 120(2)
_cell_measurement_theta_max 30.4730
_cell_measurement_theta_min 3.4620
_cell_volume 1833.27(5)
_computing_cell_refinement
;
CrysAlisPro, Agilent Technologies,
Version 1.171.37.35 
(release 13-08-2014 CrysAlis171 .NET)
(compiled Aug 13 2014,18:06:01)
;
_computing_data_collection
;CrysAlisPro, Agilent Technologies,
Version 1.171.37.35 
(release 13-08-2014 CrysAlis171 .NET)
(compiled Aug 13 2014,18:06:01)
;
_computing_data_reduction
;CrysAlisPro, Agilent Technologies,
Version 1.171.37.35 
(release 13-08-2014 CrysAlis171 .NET)
(compiled Aug 13 2014,18:06:01)
;
_computing_molecular_graphics 'CrystaMaker (CrystalMaker Software ltd., 2012)'
_computing_publication_material 'SHELXL-2014 (Sheldrick, 2014)'
_computing_structure_refinement 'SHELXL-2014 (Sheldrick, 2014)'
_computing_structure_solution 'SUPERFLIP (Palatinus & Chapuis, 2007)'
_diffrn_ambient_temperature 120(2)
_diffrn_detector_area_resol_mean 16.0107
_diffrn_measured_fraction_theta_full 0.998
_diffrn_measured_fraction_theta_max 0.997
_diffrn_measurement_device '\k-geometry diffractometer'
_diffrn_measurement_device_type 'SuperNova, Single source at offset, Eos'
_diffrn_measurement_method '\f scans and \w scans with \k offset'
_diffrn_radiation_monochromator mirror
_diffrn_radiation_type MoK\a
_diffrn_radiation_wavelength 0.71073
_diffrn_reflns_av_R_equivalents 0.0227
_diffrn_reflns_av_unetI/netI 0.0308
_diffrn_reflns_laue_measured_fraction_full 0.998
_diffrn_reflns_laue_measured_fraction_max 0.997
_diffrn_reflns_limit_h_max 10
_diffrn_reflns_limit_h_min -17
_diffrn_reflns_limit_k_max 20
_diffrn_reflns_limit_k_min -18
_diffrn_reflns_limit_l_max 12
_diffrn_reflns_limit_l_min -5
_diffrn_reflns_number 5453
_diffrn_reflns_point_group_measured_fraction_full 0.998
_diffrn_reflns_point_group_measured_fraction_max 0.997
_diffrn_reflns_theta_full 25.242
_diffrn_reflns_theta_max 28.498
_diffrn_reflns_theta_min 3.198
_diffrn_source micro-source
_exptl_absorpt_coefficient_mu 29.058
_exptl_absorpt_correction_T_max 1.00000
_exptl_absorpt_correction_T_min 0.60061
_exptl_absorpt_correction_type multi-scan
_exptl_absorpt_process_details
;
CrysAlisPro, Agilent Technologies,
Version 1.171.37.35 (release 13-08-2014 CrysAlis171 .NET)
(compiled Aug 13 2014,18:06:01)
Empirical absorption correction using spherical harmonics,
 implemented in SCALE3 ABSPACK scaling algorithm.
Empirical absorption correction using spherical harmonics,
 implemented in SCALE3 ABSPACK scaling algorithm.
;
_exptl_crystal_colour orange
_exptl_crystal_density_diffrn 3.785
_exptl_crystal_description plate
_exptl_crystal_F_000 1832
_exptl_crystal_recrystallization_method 'Re-crystallisation from solvent: acetonitrile'
_exptl_crystal_size_max 0.069
_exptl_crystal_size_mid 0.036
_exptl_crystal_size_min 0.030
_refine_diff_density_max 0.800
_refine_diff_density_min -1.059
_refine_diff_density_rms 0.192
_refine_ls_extinction_method none
_refine_ls_goodness_of_fit_ref 0.996
_refine_ls_hydrogen_treatment constr
_refine_ls_matrix_type full
_refine_ls_number_parameters 103
_refine_ls_number_reflns 2403
_refine_ls_number_restraints 0
_refine_ls_restrained_S_all 0.996
_refine_ls_R_factor_all 0.0283
_refine_ls_R_factor_gt 0.0206
_refine_ls_shift/su_max 0.001
_refine_ls_shift/su_mean 0.000
_refine_ls_structure_factor_coef Fsqd
_refine_ls_weighting_details 'w=1/[\s^2^(Fo^2^)+(0.0150P)^2^] where P=(Fo^2^+2Fc^2^)/3'
_refine_ls_weighting_scheme calc
_refine_ls_wR_factor_gt 0.0379
_refine_ls_wR_factor_ref 0.0398
_reflns_Friedel_coverage 0.000
_reflns_number_gt 2089
_reflns_number_total 2403
_reflns_threshold_expression 'I > 2\s(I)'
_cod_data_source_file c4dt03167a2.cif
_cod_data_source_block 6
_cod_depositor_comments 'Adding full bibliography for 7035778--7035794.cif.'
_cod_original_cell_volume 1833.28(6)
_cod_database_code 7035794
_shelx_space_group_comment
;
The symmetry employed for this shelxl refinement is uniquely defined
by the following loop, which should always be used as a source of
symmetry information in preference to the above space-group names.
They are only intended as comments.
;
_shelx_estimated_absorpt_t_min 0.241
_shelx_estimated_absorpt_t_max 0.480
_shelxl_version_number 2014-3

loop_
_space_group_symop_operation_xyz
'x, y, z'
'-x+1/2, -y, z+1/2'
'x+1/2, -y+1/2, -z+1/2'
'-x, y+1/2, -z'
'-x, -y, -z'
'x-1/2, y, -z-1/2'
'-x-1/2, y-1/2, z-1/2'
'x, -y-1/2, z'

loop_
_atom_site_label
_atom_site_type_symbol
_atom_site_fract_x
_atom_site_fract_y
_atom_site_fract_z
_atom_site_U_iso_or_equiv
_atom_site_adp_type
_atom_site_occupancy
_atom_site_site_symmetry_order
_atom_site_calc_flag
_atom_site_refinement_flags_posn
_atom_site_refinement_flags_adp
_atom_site_refinement_flags_occupancy
Au1 Au 0.50366(2) 0.2500 0.33023(2) 0.01310(6) Uani 1 2 d S T P
Au2 Au 0.52777(2) 0.2500 0.86723(2) 0.01326(6) Uani 1 2 d S T P
Br2 Br 0.39279(5) 0.2500 0.68239(6) 0.01679(13) Uani 1 2 d S T P
Br4 Br 0.66558(5) 0.2500 1.04386(6) 0.02237(14) Uani 1 2 d S T P
Br3 Br 0.53043(4) 0.09214(3) 0.86933(5) 0.02620(11) Uani 1 1 d . . .
Br1 Br 0.37808(4) 0.14399(3) 0.25252(5) 0.02478(11) Uani 1 1 d . . .
N1 N 0.6073(3) 0.3450(2) 0.3991(3) 0.0140(7) Uani 1 1 d . . .
N2 N 0.6785(4) 0.2500 0.5730(5) 0.0144(10) Uani 1 2 d S T P
H2N H 0.6905 0.2500 0.6653 0.017 Uiso 1 2 calc R U P
C1 C 0.6705(3) 0.3314(3) 0.5116(4) 0.0142(8) Uani 1 1 d . . .
C3 C 0.7248(3) 0.4805(3) 0.5109(5) 0.0215(10) Uani 1 1 d . . .
H3 H 0.7636 0.5272 0.5513 0.026 Uiso 1 1 calc R U .
C2 C 0.7296(3) 0.3984(3) 0.5696(4) 0.0192(9) Uani 1 1 d . . .
H2 H 0.7734 0.3876 0.6497 0.023 Uiso 1 1 calc R U .
C4 C 0.6630(4) 0.4937(3) 0.3934(5) 0.0250(10) Uani 1 1 d . . .
H4 H 0.6596 0.5498 0.3506 0.030 Uiso 1 1 calc R U .
C5 C 0.6061(4) 0.4259(3) 0.3374(4) 0.0200(9) Uani 1 1 d . . .
H5 H 0.5651 0.4352 0.2543 0.024 Uiso 1 1 calc R U .

loop_
_atom_site_aniso_label
_atom_site_aniso_U_11
_atom_site_aniso_U_22
_atom_site_aniso_U_33
_atom_site_aniso_U_23
_atom_site_aniso_U_13
_atom_site_aniso_U_12
Au1 0.01157(11) 0.01639(11) 0.01135(10) 0.000 -0.00012(9) 0.000
Au2 0.01321(12) 0.01467(11) 0.01191(10) 0.000 0.00063(8) 0.000
Br2 0.0173(3) 0.0199(3) 0.0132(3) 0.000 -0.0018(2) 0.000
Br4 0.0150(3) 0.0377(4) 0.0144(3) 0.000 -0.0019(2) 0.000
Br3 0.0272(3) 0.0146(2) 0.0368(3) 0.00022(19) -0.0063(2) 0.00315(19)
Br1 0.0167(2) 0.0290(2) 0.0286(2) -0.0088(2) -0.00314(19) -0.0049(2)
N1 0.0138(18) 0.0134(17) 0.0148(16) 0.0015(14) 0.0006(14) -0.0009(15)
N2 0.018(3) 0.015(2) 0.010(2) 0.000 0.000(2) 0.000
C1 0.014(2) 0.0149(19) 0.0142(18) -0.0019(17) 0.0038(16) -0.0011(18)
C3 0.024(2) 0.015(2) 0.025(2) -0.005(2) 0.006(2) -0.0045(19)
C2 0.019(2) 0.022(2) 0.017(2) -0.0025(19) -0.0018(18) 0.000(2)
C4 0.032(3) 0.012(2) 0.031(2) 0.008(2) 0.007(2) 0.000(2)
C5 0.024(2) 0.017(2) 0.019(2) 0.0066(18) 0.0008(19) 0.0016(19)

loop_
_atom_type_symbol
_atom_type_description
_atom_type_scat_dispersion_real
_atom_type_scat_dispersion_imag
_atom_type_scat_source
C C 0.0033 0.0016 'International Tables Vol C Tables 4.2.6.8 and 6.1.1.4'
H H 0.0000 0.0000 'International Tables Vol C Tables 4.2.6.8 and 6.1.1.4'
Au Au -2.0133 8.8022 'International Tables Vol C Tables 4.2.6.8 and 6.1.1.4'
Br Br -0.2901 2.4595 'International Tables Vol C Tables 4.2.6.8 and 6.1.1.4'
N N 0.0061 0.0033 'International Tables Vol C Tables 4.2.6.8 and 6.1.1.4'

loop_
_geom_angle_atom_site_label_1
_geom_angle_atom_site_label_2
_geom_angle_atom_site_label_3
_geom_angle
_geom_angle_site_symmetry_1
_geom_angle_site_symmetry_3
N1 Au1 N1 89.51(18) 8_565 .
N1 Au1 Br1 177.71(9) 8_565 8_565
N1 Au1 Br1 92.48(9) . 8_565
N1 Au1 Br1 92.48(9) 8_565 .
N1 Au1 Br1 177.71(9) . .
Br1 Au1 Br1 85.51(2) 8_565 .
Br4 Au2 Br3 89.098(12) . 8_565
Br4 Au2 Br3 89.097(12) . .
Br3 Au2 Br3 178.15(2) 8_565 .
Br4 Au2 Br2 178.10(2) . .
Br3 Au2 Br2 90.895(12) 8_565 .
Br3 Au2 Br2 90.895(12) . .
C1 N1 C5 118.7(4) . .
C1 N1 Au1 121.2(3) . .
C5 N1 Au1 119.9(3) . .
C1 N2 C1 129.8(5) . 8_565
C1 N2 H2N 115.1 . .
C1 N2 H2N 115.1 8_565 .
N1 C1 N2 120.9(4) . .
N1 C1 C2 121.3(4) . .
N2 C1 C2 117.8(4) . .
C4 C3 C2 118.9(4) . .
C4 C3 H3 120.5 . .
C2 C3 H3 120.5 . .
C3 C2 C1 119.8(4) . .
C3 C2 H2 120.1 . .
C1 C2 H2 120.1 . .
C3 C4 C5 119.9(4) . .
C3 C4 H4 120.0 . .
C5 C4 H4 120.0 . .
N1 C5 C4 121.3(4) . .
N1 C5 H5 119.4 . .
C4 C5 H5 119.4 . .

loop_
_geom_bond_atom_site_label_1
_geom_bond_atom_site_label_2
_geom_bond_distance
_geom_bond_site_symmetry_2
Au1 N1 2.070(3) 8_565
Au1 N1 2.070(3) .
Au1 Br1 2.3948(5) 8_565
Au1 Br1 2.3948(5) .
Au2 Br4 2.4144(6) .
Au2 Br3 2.4213(4) 8_565
Au2 Br3 2.4213(4) .
Au2 Br2 2.4423(6) .
N1 C1 1.344(5) .
N1 C5 1.368(5) .
N2 C1 1.379(4) .
N2 C1 1.379(4) 8_565
N2 H2N 0.8800 .
C1 C2 1.385(6) .
C3 C4 1.370(6) .
C3 C2 1.376(6) .
C3 H3 0.9500 .
C2 H2 0.9500 .
C4 C5 1.373(6) .
C4 H4 0.9500 .
C5 H5 0.9500 .

loop_
_geom_torsion_atom_site_label_1
_geom_torsion_atom_site_label_2
_geom_torsion_atom_site_label_3
_geom_torsion_atom_site_label_4
_geom_torsion
_geom_torsion_site_symmetry_1
C5 N1 C1 N2 -176.7(4) .
Au1 N1 C1 N2 8.7(5) .
C5 N1 C1 C2 3.2(6) .
Au1 N1 C1 C2 -171.3(3) .
C1 N2 C1 N1 31.9(9) 8_565
C1 N2 C1 C2 -148.1(4) 8_565
C4 C3 C2 C1 -1.6(6) .
N1 C1 C2 C3 -0.6(6) .
N2 C1 C2 C3 179.4(4) .
C2 C3 C4 C5 1.0(6) .
C1 N1 C5 C4 -3.9(6) .
Au1 N1 C5 C4 170.7(3) .
C3 C4 C5 N1 1.8(7) .
